data_2217211
loop_
_publ_author_name
'Luo, Hui-Zhou'
'Ye, Heng-Yun'

_publ_section_title
;<i>catena</i>-Poly[[dibromidozinc(II)]-\m-3-(1<i>H</i>-benzimidazol-2-yl)[2,6-^2^H~2~]pyridine
 <i>N</i>-oxide]
;
_journal_coeditor_code NC2082
_journal_issue 1
_journal_name_full 'Acta Crystallographica Section E'
_journal_page_first m248
_journal_page_last m248
_journal_paper_doi 10.1107/S1600536807067281
_journal_volume 64
_journal_year 2008
_chemical_formula_iupac '[Zn Br2 (C12 H7 D2 N3 O)]'
_chemical_formula_moiety 'C12 H7 D2 Br2 N3 O Zn'
_chemical_formula_sum 'C12 H7 Br2 D2 N3 O Zn'
_chemical_formula_weight 438.42
_chemical_name_systematic
;
catena-Poly[[dibromidozinc(II)]-\m-3-(1H-benzimidazol-2-yl)[2,6-\
^2^H~2~]pyridine N-oxide]
;
_space_group_IT_number 14
_symmetry_cell_setting monoclinic
_symmetry_space_group_name_Hall '-P 2yn'
_symmetry_space_group_name_H-M 'P 1 21/n 1'
_atom_sites_solution_hydrogens geom
_atom_sites_solution_primary direct
_atom_sites_solution_secondary difmap
_audit_creation_method SHELXL-97
_cell_angle_alpha 90.00
_cell_angle_beta 98.52(3)
_cell_angle_gamma 90.00
_cell_formula_units_Z 4
_cell_length_a 7.4071(15)
_cell_length_b 15.017(3)
_cell_length_c 12.174(2)
_cell_measurement_reflns_used 12253
_cell_measurement_temperature 293(2)
_cell_measurement_theta_max 27.48
_cell_measurement_theta_min 3.03
_cell_volume 1339.2(5)
_computing_cell_refinement 'CrystalClear (Rigaku, 2005)'
_computing_data_collection 'CrystalClear (Rigaku, 2005)'
_computing_data_reduction 'CrystalClear (Rigaku, 2005)'
_computing_molecular_graphics 'SHELXTL (Sheldrick, 1999)'
_computing_publication_material 'SHELXTL (Sheldrick, 1999)'
_computing_structure_refinement 'SHELXL97 (Sheldrick, 1997)'
_computing_structure_solution 'SHELXS97 (Sheldrick, 1997)'
_diffrn_ambient_temperature 293(2)
_diffrn_detector_area_resol_mean 13.6612
_diffrn_measured_fraction_theta_full 0.999
_diffrn_measured_fraction_theta_max 0.999
_diffrn_measurement_device_type 'Rigaku Mercury2'
_diffrn_measurement_method '\w scans'
_diffrn_radiation_monochromator graphite
_diffrn_radiation_source 'fine-focus sealed tube'
_diffrn_radiation_type MoK\a
_diffrn_radiation_wavelength 0.71073
_diffrn_reflns_av_R_equivalents 0.0580
_diffrn_reflns_av_sigmaI/netI 0.0464
_diffrn_reflns_limit_h_max 9
_diffrn_reflns_limit_h_min -9
_diffrn_reflns_limit_k_max 19
_diffrn_reflns_limit_k_min -19
_diffrn_reflns_limit_l_max 15
_diffrn_reflns_limit_l_min -15
_diffrn_reflns_number 13680
_diffrn_reflns_theta_full 27.48
_diffrn_reflns_theta_max 27.48
_diffrn_reflns_theta_min 3.03
_diffrn_standards_decay_% 0
_diffrn_standards_interval_time 0
_diffrn_standards_number 0
_exptl_absorpt_coefficient_mu 7.794
_exptl_absorpt_correction_T_max 0.463
_exptl_absorpt_correction_T_min 0.261
_exptl_absorpt_correction_type multi-scan
_exptl_absorpt_process_details '(CrystalClear; Rigaku, 2005)'
_exptl_crystal_colour colorless
_exptl_crystal_density_diffrn 2.175
_exptl_crystal_density_method 'not measured'
_exptl_crystal_description block
_exptl_crystal_F_000 840
_exptl_crystal_size_max 0.2
_exptl_crystal_size_mid 0.15
_exptl_crystal_size_min 0.1
_refine_diff_density_max 0.433
_refine_diff_density_min -0.567
_refine_ls_extinction_coef 0.0021(3)
_refine_ls_extinction_expression Fc^*^=kFc[1+0.001xFc^2^\l^3^/sin(2\q)]^-1/4^
_refine_ls_extinction_method SHELXL
_refine_ls_goodness_of_fit_ref 1.092
_refine_ls_hydrogen_treatment constr
_refine_ls_matrix_type full
_refine_ls_number_parameters 173
_refine_ls_number_reflns 3070
_refine_ls_number_restraints 0
_refine_ls_restrained_S_all 1.092
_refine_ls_R_factor_all 0.0460
_refine_ls_R_factor_gt 0.0335
_refine_ls_shift/su_max 0.001
_refine_ls_shift/su_mean 0.000
_refine_ls_structure_factor_coef Fsqd
_refine_ls_weighting_details 'calc w=1/[\s^2^(Fo^2^)+(0.0204P)^2^+0.5716P] where P=(Fo^2^+2Fc^2^)/3'
_refine_ls_weighting_scheme calc
_refine_ls_wR_factor_gt 0.0683
_refine_ls_wR_factor_ref 0.0721
_reflns_number_gt 2538
_reflns_number_total 3070
_reflns_threshold_expression >2sigma(I)
_cod_data_source_file nc2082.cif
_cod_data_source_block I
_cod_original_sg_symbol_H-M 'P 21/n'
_cod_database_code 2217211
_cod_database_fobs_code 2217211

loop_
_symmetry_equiv_pos_as_xyz
'x, y, z'
'-x+1/2, y+1/2, -z+1/2'
'-x, -y, -z'
'x-1/2, -y-1/2, z-1/2'

loop_
_atom_site_type_symbol
_atom_site_label
_atom_site_fract_x
_atom_site_fract_y
_atom_site_fract_z
_atom_site_U_iso_or_equiv
_atom_site_adp_type
_atom_site_calc_flag
_atom_site_refinement_flags
_atom_site_occupancy
Zn Zn1 0.18024(5) 0.76280(2) 0.56995(3) 0.02687(12) Uani d . 1
Br Br1 0.43934(6) 0.68154(3) 0.53737(4) 0.05495(15) Uani d . 1
Br Br2 0.05935(5) 0.71851(2) 0.73359(3) 0.03347(12) Uani d . 1
C C1 0.2625(4) 1.0321(2) 0.4904(3) 0.0270(7) Uani d . 1
C C2 0.2551(5) 1.0978(2) 0.4096(3) 0.0348(8) Uani d . 1
H H2B 0.2762 1.1574 0.4277 0.042 Uiso calc R 1
C C3 0.2151(5) 1.0700(3) 0.3022(3) 0.0376(9) Uani d . 1
H H3A 0.2073 1.1119 0.2455 0.045 Uiso calc R 1
C C4 0.1855(5) 0.9800(3) 0.2749(3) 0.0376(9) Uani d . 1
H H4A 0.1610 0.9638 0.2004 0.045 Uiso calc R 1
C C5 0.1914(5) 0.9149(2) 0.3545(3) 0.0333(8) Uani d . 1
H H5A 0.1712 0.8554 0.3357 0.040 Uiso calc R 1
C C6 0.2292(4) 0.9425(2) 0.4644(3) 0.0255(7) Uani d . 1
C C7 0.2883(4) 0.9521(2) 0.6446(3) 0.0242(7) Uani d . 1
C C8 0.4011(4) 0.8528(2) 0.8000(3) 0.0258(7) Uani d . 1
H D2 0.4465 0.8148 0.7503 0.031 Uiso calc R 1
C C9 0.3176(4) 0.9318(2) 0.7629(3) 0.0235(7) Uani d . 1
C C10 0.2589(4) 0.9895(2) 0.8391(3) 0.0290(8) Uani d . 1
H H10A 0.2069 1.0440 0.8160 0.035 Uiso calc R 1
C C11 0.2781(5) 0.9656(2) 0.9485(3) 0.0326(8) Uani d . 1
H H11A 0.2391 1.0038 1.0003 0.039 Uiso calc R 1
C C12 0.3550(4) 0.8850(2) 0.9822(3) 0.0312(8) Uani d . 1
H D1 0.3645 0.8679 1.0562 0.037 Uiso calc R 1
N N1 0.2441(3) 0.89347(17) 0.5628(2) 0.0246(6) Uani d . 1
N N2 0.2984(4) 1.03547(18) 0.6041(2) 0.0299(6) Uani d . 1
H H2A 0.3232 1.0828 0.6431 0.036 Uiso calc R 1
N N3 0.4165(4) 0.83101(18) 0.9080(2) 0.0282(6) Uani d . 1
O O1 0.4873(3) 0.75130(15) 0.9391(2) 0.0386(6) Uani d . 1

loop_
_atom_site_aniso_label
_atom_site_aniso_U_11
_atom_site_aniso_U_22
_atom_site_aniso_U_33
_atom_site_aniso_U_12
_atom_site_aniso_U_13
_atom_site_aniso_U_23
Zn1 0.0340(2) 0.0198(2) 0.0252(2) -0.00331(15) -0.00104(17) -0.00046(15)
Br1 0.0509(3) 0.0317(2) 0.0885(4) 0.00727(18) 0.0311(2) 0.0069(2)
Br2 0.0438(2) 0.0292(2) 0.0269(2) -0.00230(15) 0.00361(15) 0.00400(14)
C1 0.0279(18) 0.0246(18) 0.0273(19) -0.0010(13) 0.0006(14) 0.0017(14)
C2 0.044(2) 0.0230(19) 0.038(2) -0.0001(15) 0.0108(16) 0.0038(15)
C3 0.037(2) 0.042(2) 0.035(2) 0.0040(17) 0.0088(16) 0.0182(17)
C4 0.041(2) 0.048(3) 0.024(2) -0.0048(17) 0.0054(16) 0.0033(17)
C5 0.041(2) 0.030(2) 0.028(2) -0.0040(16) 0.0037(15) -0.0001(15)
C6 0.0269(17) 0.0226(18) 0.0269(19) -0.0018(13) 0.0038(13) 0.0011(14)
C7 0.0261(17) 0.0191(17) 0.0267(18) 0.0004(13) 0.0015(13) 0.0009(13)
C8 0.0300(18) 0.0231(18) 0.0225(18) -0.0030(13) -0.0019(13) -0.0046(13)
C9 0.0239(16) 0.0234(18) 0.0220(17) -0.0039(13) -0.0007(13) -0.0014(13)
C10 0.0313(19) 0.0235(19) 0.032(2) 0.0028(14) 0.0031(15) -0.0008(14)
C11 0.038(2) 0.032(2) 0.027(2) 0.0069(15) 0.0039(15) -0.0022(15)
C12 0.038(2) 0.032(2) 0.0216(18) 0.0032(15) -0.0007(14) -0.0005(15)
N1 0.0303(15) 0.0196(14) 0.0218(15) -0.0021(11) -0.0024(11) -0.0004(11)
N2 0.0447(18) 0.0187(15) 0.0247(16) -0.0034(12) 0.0002(13) -0.0023(11)
N3 0.0295(15) 0.0227(15) 0.0284(16) 0.0003(11) -0.0092(12) -0.0007(12)
O1 0.0521(16) 0.0247(14) 0.0333(15) 0.0125(11) -0.0125(12) -0.0008(10)

loop_
_atom_type_symbol
_atom_type_description
_atom_type_scat_dispersion_real
_atom_type_scat_dispersion_imag
_atom_type_scat_source
C C 0.0033 0.0016 'International Tables Vol C Tables 4.2.6.8 and 6.1.1.4'
H H 0.0000 0.0000 'International Tables Vol C Tables 4.2.6.8 and 6.1.1.4'
N N 0.0061 0.0033 'International Tables Vol C Tables 4.2.6.8 and 6.1.1.4'
O O 0.0106 0.0060 'International Tables Vol C Tables 4.2.6.8 and 6.1.1.4'
Zn Zn 0.2839 1.4301 'International Tables Vol C Tables 4.2.6.8 and 6.1.1.4'
Br Br -0.2901 2.4595 'International Tables Vol C Tables 4.2.6.8 and 6.1.1.4'
D D 0.0000 0.0000 'International Tables Vol C Tables 4.2.6.8 and 6.1.1.4'

loop_
_geom_angle_atom_site_label_1
_geom_angle_atom_site_label_2
_geom_angle_atom_site_label_3
_geom_angle_site_symmetry_1
_geom_angle_site_symmetry_3
_geom_angle
O1 Zn1 N1 4_575 . 102.35(10)
O1 Zn1 Br1 4_575 . 108.47(8)
N1 Zn1 Br1 . . 107.08(8)
O1 Zn1 Br2 4_575 . 108.89(8)
N1 Zn1 Br2 . . 115.04(8)
Br1 Zn1 Br2 . . 114.22(3)
N2 C1 C2 . . 132.1(3)
N2 C1 C6 . . 105.4(3)
C2 C1 C6 . . 122.5(3)
C3 C2 C1 . . 116.3(3)
C3 C2 H2B . . 121.9
C1 C2 H2B . . 121.9
C2 C3 C4 . . 121.8(3)
C2 C3 H3A . . 119.1
C4 C3 H3A . . 119.1
C5 C4 C3 . . 122.1(3)
C5 C4 H4A . . 119.0
C3 C4 H4A . . 119.0
C4 C5 C6 . . 116.7(3)
C4 C5 H5A . . 121.6
C6 C5 H5A . . 121.6
C5 C6 N1 . . 130.5(3)
C5 C6 C1 . . 120.6(3)
N1 C6 C1 . . 108.9(3)
N1 C7 N2 . . 111.1(3)
N1 C7 C9 . . 125.8(3)
N2 C7 C9 . . 123.1(3)
N3 C8 C9 . . 119.8(3)
N3 C8 D2 . . 120.1
C9 C8 D2 . . 120.1
C8 C9 C10 . . 119.2(3)
C8 C9 C7 . . 119.7(3)
C10 C9 C7 . . 121.1(3)
C11 C10 C9 . . 119.3(3)
C11 C10 H10A . . 120.3
C9 C10 H10A . . 120.3
C10 C11 C12 . . 120.1(3)
C10 C11 H11A . . 120.0
C12 C11 H11A . . 120.0
N3 C12 C11 . . 119.9(3)
N3 C12 D1 . . 120.0
C11 C12 D1 . . 120.0
C7 N1 C6 . . 105.8(3)
C7 N1 Zn1 . . 129.9(2)
C6 N1 Zn1 . . 123.9(2)
C7 N2 C1 . . 108.7(3)
C7 N2 H2A . . 125.6
C1 N2 H2A . . 125.6
O1 N3 C12 . . 120.5(3)
O1 N3 C8 . . 117.9(3)
C12 N3 C8 . . 121.6(3)
N3 O1 Zn1 . 4_676 121.83(19)

loop_
_geom_bond_atom_site_label_1
_geom_bond_atom_site_label_2
_geom_bond_site_symmetry_2
_geom_bond_distance
Zn1 O1 4_575 1.987(2)
Zn1 N1 . 2.023(3)
Zn1 Br1 . 2.3569(7)
Zn1 Br2 . 2.3960(7)
C1 N2 . 1.371(4)
C1 C2 . 1.388(5)
C1 C6 . 1.397(4)
C2 C3 . 1.362(5)
C2 H2B . 0.9300
C3 C4 . 1.402(5)
C3 H3A . 0.9300
C4 C5 . 1.372(5)
C4 H4A . 0.9300
C5 C6 . 1.389(4)
C5 H5A . 0.9300
C6 N1 . 1.397(4)
C7 N1 . 1.333(4)
C7 N2 . 1.352(4)
C7 C9 . 1.457(4)
C8 N3 . 1.343(4)
C8 C9 . 1.383(4)
C8 D2 . 0.9300
C9 C10 . 1.385(4)
C10 C11 . 1.367(5)
C10 H10A . 0.9300
C11 C12 . 1.373(5)
C11 H11A . 0.9300
C12 N3 . 1.343(4)
C12 D1 . 0.9300
N2 H2A . 0.8600
N3 O1 . 1.339(3)
O1 Zn1 4_676 1.987(2)
